data_7044997
loop_
_publ_author_name
'Hayakawa, Naoki'
'Sugahara, Tomohiro'
'Numata, Yasuyuki'
'Kawaai, Hotaka'
'Yamatani, Kenta'
'Nishimura, Shogo'
'Goda, Shun'
'Suzuki, Yuko'
'Tanikawa, Tomoharu'
'Nakai, Hidetaka'
'Hashizume, Daisuke'
'Sasamori, Takahiro'
'Tokitoh, Norihiro'
'Matsuo, Tsukasa'

_publ_section_title
;
 1,2-Dihalodigermenes bearing bulky Eind groups: synthesis,
 characterization, and conversion to halogermylenoids.
;
_journal_issue 3
_journal_name_full 'Dalton transactions (Cambridge, England : 2003)'
_journal_page_first 814
_journal_page_last 822
_journal_paper_doi 10.1039/c7dt03819d
_journal_volume 47
_journal_year 2018
_chemical_formula_moiety 'C56 H90 Br2 Ge'
_chemical_formula_sum 'C56 H90 Br2 Ge'
_chemical_formula_weight 995.68
_chemical_name_common (Eind)2GeBr2
_chemical_name_systematic dibromogermane
_chemical_properties_physical ', Air-sensitive,Moisture-sensitive'
_space_group_crystal_system monoclinic
_space_group_IT_number 9
_space_group_name_Hall 'C -2yc'
_space_group_name_H-M_alt 'C 1 c 1'
_symmetry_space_group_name_Hall 'C -2yc'
_symmetry_space_group_name_H-M 'C 1 c 1'
_atom_sites_solution_hydrogens geom
_atom_sites_solution_primary direct
_atom_sites_solution_secondary difmap
_audit_creation_method SHELXL-2016/6
_audit_update_record
;
2017-04-10 deposited with the CCDC.
2017-12-08 downloaded from the CCDC.
;
_cell_angle_alpha 90
_cell_angle_beta 101.352(8)
_cell_angle_gamma 90
_cell_formula_units_Z 4
_cell_length_a 10.6306(9)
_cell_length_b 26.7797(16)
_cell_length_c 18.0740(14)
_cell_measurement_reflns_used 9517
_cell_measurement_temperature 100(2)
_cell_measurement_theta_max 28.5770
_cell_measurement_theta_min 3.0260
_cell_volume 5044.7(7)
_computing_cell_refinement 'CrysAlisPro 1.171.39.7e (Rigaku OD, 2015)'
_computing_data_collection 'CrysAlisPro 1.171.39.7e (Rigaku OD, 2015)'
_computing_data_reduction 'CrysAlisPro 1.171.39.7e (Rigaku OD, 2015)'
_computing_molecular_graphics SHELXLE
_computing_publication_material 'SHELXL-2016/6 (Sheldrick, 2016)'
_computing_structure_refinement 'SHELXL-2016/6 (Sheldrick, 2016)'
_computing_structure_solution SIR2011
_diffrn_ambient_temperature 100(2)
_diffrn_detector_area_resol_mean 5.811
_diffrn_measured_fraction_theta_full 0.998
_diffrn_measured_fraction_theta_max 0.999
_diffrn_measurement_device_type 'XtaLAB Pro: Kappa single'
_diffrn_measurement_method '\w scans'
_diffrn_radiation_type MoK\a
_diffrn_radiation_wavelength 0.71073
_diffrn_reflns_av_R_equivalents 0.1967
_diffrn_reflns_av_unetI/netI 0.1486
_diffrn_reflns_Laue_measured_fraction_full 0.998
_diffrn_reflns_Laue_measured_fraction_max 0.999
_diffrn_reflns_limit_h_max 13
_diffrn_reflns_limit_h_min -13
_diffrn_reflns_limit_k_max 32
_diffrn_reflns_limit_k_min -32
_diffrn_reflns_limit_l_max 22
_diffrn_reflns_limit_l_min -22
_diffrn_reflns_number 44270
_diffrn_reflns_point_group_measured_fraction_full 0.968
_diffrn_reflns_point_group_measured_fraction_max 0.966
_diffrn_reflns_theta_full 25.242
_diffrn_reflns_theta_max 26.000
_diffrn_reflns_theta_min 2.757
_diffrn_source 'fine-focus sealed X-ray tube'
_exptl_absorpt_coefficient_mu 2.226
_exptl_absorpt_correction_T_max 1.00000
_exptl_absorpt_correction_T_min 0.80918
_exptl_absorpt_correction_type multi-scan
_exptl_absorpt_process_details
;
CrysAlisPro 1.171.39.7e (Rigaku Oxford Diffraction, 2015)
Empirical absorption correction using spherical harmonics,
 implemented in SCALE3 ABSPACK scaling algorithm.
;
_exptl_crystal_colour colorless
_exptl_crystal_density_diffrn 1.311
_exptl_crystal_description block
_exptl_crystal_F_000 2112
_exptl_crystal_recrystallization_method 'Re-crystallisation from solvent: hexane'
_exptl_crystal_size_max 0.111
_exptl_crystal_size_mid 0.092
_exptl_crystal_size_min 0.047
_refine_diff_density_max 1.728
_refine_diff_density_min -1.262
_refine_diff_density_rms 0.176
_refine_ls_abs_structure_details
;
 Flack x determined using 2182 quotients [(I+)-(I-)]/[(I+)+(I-)]
 (Parsons, Flack and Wagner, Acta Cryst. B69 (2013) 249-259).
;
_refine_ls_abs_structure_Flack 0.033(17)
_refine_ls_extinction_method none
_refine_ls_goodness_of_fit_ref 1.026
_refine_ls_hydrogen_treatment constr
_refine_ls_matrix_type full
_refine_ls_number_parameters 548
_refine_ls_number_reflns 9587
_refine_ls_number_restraints 97
_refine_ls_restrained_S_all 1.026
_refine_ls_R_factor_all 0.1383
_refine_ls_R_factor_gt 0.1166
_refine_ls_shift/su_max 0.000
_refine_ls_shift/su_mean 0.000
_refine_ls_structure_factor_coef Fsqd
_refine_ls_weighting_details 'w=1/[\s^2^(Fo^2^)+(0.1808P)^2^+34.5014P] where P=(Fo^2^+2Fc^2^)/3'
_refine_ls_weighting_scheme calc
_refine_ls_wR_factor_gt 0.2992
_refine_ls_wR_factor_ref 0.3219
_reflns_Friedel_coverage 0.932
_reflns_Friedel_fraction_full 0.938
_reflns_Friedel_fraction_max 0.934
_reflns_number_gt 7439
_reflns_number_total 9587
_reflns_threshold_expression 'I > 2\s(I)'
_cod_data_source_file c7dt03819d3.cif
_cod_data_source_block Eind2GeBr2
_cod_depositor_comments 'Adding full bibliography for 7044992--7044997.cif.'
_cod_database_code 7044997
_shelx_shelxl_version_number 2016/6
_shelx_space_group_comment
;
The symmetry employed for this shelxl refinement is uniquely defined
by the following loop, which should always be used as a source of
symmetry information in preference to the above space-group names.
They are only intended as comments.
;

loop_
_space_group_symop_operation_xyz
'x, y, z'
'x, -y, z+1/2'
'x+1/2, y+1/2, z'
'x+1/2, -y+1/2, z+1/2'

loop_
_atom_site_label
_atom_site_type_symbol
_atom_site_fract_x
_atom_site_fract_y
_atom_site_fract_z
_atom_site_U_iso_or_equiv
_atom_site_adp_type
_atom_site_occupancy
_atom_site_site_symmetry_order
_atom_site_calc_flag
_atom_site_refinement_flags_posn
_atom_site_refinement_flags_adp
Ge1 Ge 0.4717(3) 0.12594(5) 0.5113(2) 0.0360(4) Uani 1 1 d . .
Br1 Br 0.2877(4) 0.12572(10) 0.4142(2) 0.0781(8) Uani 1 1 d . .
Br2 Br 0.5821(4) 0.07402(8) 0.4397(2) 0.0752(8) Uani 1 1 d . .
C8 C 0.5821(15) 0.0740(6) 0.7373(11) 0.044(4) Uani 1 1 d . .
C39 C 0.663(2) 0.2113(8) 0.4190(10) 0.055(5) Uani 1 1 d . .
C13 C 0.1636(17) 0.0590(8) 0.5460(11) 0.053(4) Uani 1 1 d . .
H13A H 0.135193 0.065656 0.593999 0.064 Uiso 1 1 calc R U
H13B H 0.195732 0.090866 0.529019 0.064 Uiso 1 1 calc R U
C31 C 0.318(2) 0.2176(7) 0.6072(12) 0.052(5) Uani 1 1 d . .
C7 C 0.4821(14) 0.0433(6) 0.7499(9) 0.038(3) Uani 1 1 d . .
H7 H 0.476826 0.033131 0.799531 0.045 Uiso 1 1 calc R U
C5 C 0.2941(17) -0.0107(7) 0.6918(11) 0.050(4) Uani 1 1 d . .
C30 C 0.4357(19) 0.2283(7) 0.5685(11) 0.049(4) Uani 1 1 d . .
C6 C 0.3913(15) 0.0280(5) 0.6886(10) 0.038(3) Uani 1 1 d . .
C16 C 0.4268(18) -0.0290(8) 0.4966(13) 0.058(5) Uani 1 1 d . .
H16A H 0.494480 -0.013932 0.534694 0.087 Uiso 1 1 calc R U
H16B H 0.454838 -0.030338 0.448089 0.087 Uiso 1 1 calc R U
H16C H 0.409466 -0.062964 0.512252 0.087 Uiso 1 1 calc R U
C34 C 0.479(2) 0.2807(8) 0.5844(11) 0.060(5) Uani 1 1 d . .
C32 C 0.303(2) 0.2678(7) 0.6485(13) 0.066(6) Uani 1 1 d . .
H32A H 0.215311 0.281060 0.629541 0.080 Uiso 1 1 calc R U
H32B H 0.311196 0.261178 0.703174 0.080 Uiso 1 1 calc R U
C40 C 0.586(2) 0.2286(7) 0.4839(10) 0.051(4) Uani 1 1 d . .
C9 C 0.6906(17) 0.0927(8) 0.7990(10) 0.052(4) Uani 1 1 d . .
C11 C 0.7317(13) 0.1091(6) 0.6680(8) 0.033(3) Uani 1 1 d . .
C38 C 0.714(2) 0.2624(8) 0.3968(13) 0.063(5) Uani 1 1 d . .
H38A H 0.651928 0.277230 0.354309 0.075 Uiso 1 1 calc R U
H38B H 0.796635 0.257689 0.380649 0.075 Uiso 1 1 calc R U
C3 C 0.2747(18) 0.0221(7) 0.5615(10) 0.050(4) Uani 1 1 d . .
C15 C 0.3059(18) 0.0021(7) 0.4884(10) 0.046(4) Uani 1 1 d . .
H15A H 0.232650 -0.018491 0.462839 0.056 Uiso 1 1 calc R U
H15B H 0.313679 0.030723 0.454976 0.056 Uiso 1 1 calc R U
C12 C 0.5887(14) 0.0896(5) 0.6641(9) 0.033(3) Uani 1 1 d . .
C2 C 0.3913(15) 0.0468(5) 0.6162(8) 0.032(3) Uani 1 1 d . .
C10 C 0.7972(15) 0.1000(9) 0.7525(11) 0.055(5) Uani 1 1 d . .
H10A H 0.852385 0.069963 0.756545 0.066 Uiso 1 1 calc R U
H10B H 0.851446 0.128988 0.772029 0.066 Uiso 1 1 calc R U
C25 C 0.7408(19) 0.1636(7) 0.6465(10) 0.052(4) Uani 1 1 d . .
H25A H 0.695967 0.184166 0.678820 0.063 Uiso 1 1 calc R U
H25B H 0.695433 0.168119 0.593591 0.063 Uiso 1 1 calc R U
C36 C 0.623(2) 0.2758(6) 0.5042(10) 0.052(4) Uani 1 1 d . .
C17 C 0.1937(18) 0.0088(8) 0.7363(14) 0.061(5) Uani 1 1 d . .
H17A H 0.239587 0.021348 0.785790 0.073 Uiso 1 1 calc R U
H17B H 0.147924 0.037357 0.708482 0.073 Uiso 1 1 calc R U
C35 C 0.565(2) 0.3018(8) 0.5572(11) 0.059(5) Uani 1 1 d . .
H35 H 0.591461 0.334843 0.572039 0.071 Uiso 1 1 calc R U
C14 C 0.048(2) 0.0427(10) 0.4876(14) 0.074(6) Uani 1 1 d . .
H14A H 0.013019 0.011645 0.504078 0.111 Uiso 1 1 calc R U
H14B H 0.073195 0.037312 0.439007 0.111 Uiso 1 1 calc R U
H14C H -0.018363 0.068806 0.482023 0.111 Uiso 1 1 calc R U
C53 C 0.561(2) 0.1918(9) 0.3524(12) 0.077(6) Uani 1 1 d D U
H53A H 0.534059 0.158191 0.365868 0.092 Uiso 1 1 calc R U
H53B H 0.603139 0.187748 0.308456 0.092 Uiso 1 1 calc R U
C20 C 0.485(3) -0.0751(9) 0.7131(18) 0.081(7) Uani 1 1 d . .
H20A H 0.470649 -0.091616 0.663767 0.122 Uiso 1 1 calc R U
H20B H 0.526739 -0.098597 0.752033 0.122 Uiso 1 1 calc R U
H20C H 0.541113 -0.046059 0.712328 0.122 Uiso 1 1 calc R U
C21 C 0.657(2) 0.1431(9) 0.8302(11) 0.062(5) Uani 1 1 d . .
H21A H 0.638955 0.167241 0.787949 0.074 Uiso 1 1 calc R U
H21B H 0.732665 0.155359 0.866366 0.074 Uiso 1 1 calc R U
C4 C 0.2390(19) -0.0211(7) 0.6081(13) 0.061(6) Uani 1 1 d . .
H4A H 0.274479 -0.052721 0.592546 0.074 Uiso 1 1 calc R U
H4B H 0.144480 -0.024374 0.599996 0.074 Uiso 1 1 calc R U
C23 C 0.730(2) 0.0576(9) 0.8639(13) 0.077(6) Uani 1 1 d D U
H23A H 0.654481 0.051658 0.887518 0.093 Uiso 1 1 calc R U
H23B H 0.796421 0.074067 0.902012 0.093 Uiso 1 1 calc R U
C44 C 0.238(3) 0.1640(8) 0.7068(14) 0.071(6) Uani 1 1 d . .
H44A H 0.209328 0.194801 0.727677 0.107 Uiso 1 1 calc R U
H44B H 0.268555 0.140409 0.747890 0.107 Uiso 1 1 calc R U
H44C H 0.166114 0.149105 0.671345 0.107 Uiso 1 1 calc R U
C41 C 0.197(2) 0.2071(8) 0.5459(14) 0.067(6) Uani 1 1 d . .
H41A H 0.204645 0.173004 0.526190 0.081 Uiso 1 1 calc R U
H41B H 0.121920 0.207005 0.570974 0.081 Uiso 1 1 calc R U
C33 C 0.398(2) 0.3060(8) 0.6375(15) 0.070(6) Uani 1 1 d . .
C27 C 0.7962(16) 0.0772(7) 0.6163(13) 0.054(5) Uani 1 1 d . .
H27A H 0.762545 0.087404 0.563477 0.064 Uiso 1 1 calc R U
H27B H 0.889310 0.084474 0.627539 0.064 Uiso 1 1 calc R U
C54 C 0.440(2) 0.2239(10) 0.3278(14) 0.084(7) Uani 1 1 d D U
H54A H 0.373675 0.212988 0.354759 0.126 Uiso 1 1 calc R U
H54B H 0.408909 0.220188 0.273320 0.126 Uiso 1 1 calc R U
H54C H 0.461069 0.259047 0.339526 0.126 Uiso 1 1 calc R U
C37 C 0.732(2) 0.2988(7) 0.4694(13) 0.063(6) Uani 1 1 d . .
C26 C 0.880(2) 0.1831(10) 0.6543(13) 0.069(6) Uani 1 1 d . .
H26A H 0.905210 0.200887 0.702310 0.103 Uiso 1 1 calc R U
H26B H 0.884808 0.205901 0.612505 0.103 Uiso 1 1 calc R U
H26C H 0.938145 0.154858 0.652945 0.103 Uiso 1 1 calc R U
C43 C 0.344(2) 0.1756(8) 0.6667(13) 0.065(6) Uani 1 1 d . .
H43A H 0.364933 0.144760 0.641547 0.078 Uiso 1 1 calc R U
H43B H 0.420561 0.184792 0.704910 0.078 Uiso 1 1 calc R U
C49 C 0.705(2) 0.3539(9) 0.4398(15) 0.070(6) Uani 1 1 d . .
H49A H 0.720225 0.376827 0.483696 0.084 Uiso 1 1 calc R U
H49B H 0.767659 0.362556 0.407872 0.084 Uiso 1 1 calc R U
C19 C 0.350(2) -0.0572(8) 0.7317(17) 0.074(7) Uani 1 1 d . .
H19A H 0.287290 -0.084699 0.718440 0.088 Uiso 1 1 calc R U
H19B H 0.361545 -0.051630 0.786752 0.088 Uiso 1 1 calc R U
C24 C 0.781(2) 0.0068(9) 0.8436(16) 0.088(7) Uani 1 1 d D U
H24A H 0.720610 -0.008156 0.801657 0.132 Uiso 1 1 calc R U
H24B H 0.792484 -0.015345 0.887493 0.132 Uiso 1 1 calc R U
H24C H 0.864375 0.011652 0.828576 0.132 Uiso 1 1 calc R U
C22 C 0.541(3) 0.1430(11) 0.8700(13) 0.076(6) Uani 1 1 d . .
H22A H 0.467911 0.126934 0.837373 0.114 Uiso 1 1 calc R U
H22B H 0.518965 0.177429 0.880370 0.114 Uiso 1 1 calc R U
H22C H 0.563695 0.124505 0.917571 0.114 Uiso 1 1 calc R U
C1 C 0.4880(16) 0.0826(6) 0.6043(9) 0.039(3) Uani 1 1 d . .
C42 C 0.168(3) 0.2407(11) 0.4820(14) 0.082(8) Uani 1 1 d . .
H42A H 0.193524 0.274738 0.498556 0.124 Uiso 1 1 calc R U
H42B H 0.076007 0.239871 0.460897 0.124 Uiso 1 1 calc R U
H42C H 0.215874 0.230243 0.443459 0.124 Uiso 1 1 calc R U
C28 C 0.778(2) 0.0220(8) 0.6223(17) 0.072(6) Uani 1 1 d . .
H28A H 0.829017 0.009956 0.670231 0.108 Uiso 1 1 calc R U
H28B H 0.806725 0.005215 0.580327 0.108 Uiso 1 1 calc R U
H28C H 0.687356 0.014686 0.620401 0.108 Uiso 1 1 calc R U
C55 C 0.765(2) 0.1755(7) 0.4436(14) 0.062(5) Uani 1 1 d . .
H55A H 0.729276 0.147056 0.467653 0.074 Uiso 1 1 calc R U
H55B H 0.830277 0.191640 0.483212 0.074 Uiso 1 1 calc R U
C45 C 0.333(3) 0.3528(9) 0.5916(16) 0.083(7) Uani 1 1 d D U
H45A H 0.399654 0.373998 0.576370 0.099 Uiso 1 1 calc R U
H45B H 0.274057 0.341282 0.545325 0.099 Uiso 1 1 calc R U
C46 C 0.257(3) 0.3834(11) 0.6404(19) 0.102(8) Uani 1 1 d D U
H46A H 0.177184 0.366158 0.643039 0.153 Uiso 1 1 calc R U
H46B H 0.238176 0.416483 0.617808 0.153 Uiso 1 1 calc R U
H46C H 0.309090 0.387085 0.691365 0.153 Uiso 1 1 calc R U
C51 C 0.862(2) 0.2967(9) 0.5172(11) 0.074(6) Uani 1 1 d D U
H51A H 0.921826 0.313944 0.490051 0.089 Uiso 1 1 calc R U
H51B H 0.888687 0.261287 0.522652 0.089 Uiso 1 1 calc R U
C29 C 0.4979(18) 0.2006(6) 0.5212(9) 0.043(4) Uani 1 1 d . .
C18 C 0.095(2) -0.0296(10) 0.7499(16) 0.073(6) Uani 1 1 d . .
H18A H 0.038459 -0.038079 0.701769 0.109 Uiso 1 1 calc R U
H18B H 0.043336 -0.015600 0.784326 0.109 Uiso 1 1 calc R U
H18C H 0.138693 -0.059764 0.772251 0.109 Uiso 1 1 calc R U
C50 C 0.580(3) 0.3625(11) 0.398(2) 0.091(8) Uani 1 1 d . .
H50A H 0.559718 0.337615 0.357272 0.136 Uiso 1 1 calc R U
H50B H 0.574961 0.396016 0.375621 0.136 Uiso 1 1 calc R U
H50C H 0.517577 0.359687 0.431006 0.136 Uiso 1 1 calc R U
C56 C 0.833(4) 0.1547(12) 0.386(2) 0.108(12) Uani 1 1 d . .
H56A H 0.776806 0.131311 0.353138 0.162 Uiso 1 1 calc R U
H56B H 0.911175 0.137263 0.410625 0.162 Uiso 1 1 calc R U
H56C H 0.856805 0.182061 0.354821 0.162 Uiso 1 1 calc R U
C52 C 0.879(3) 0.3196(11) 0.5968(13) 0.099(8) Uani 1 1 d D U
H52A H 0.855158 0.354913 0.592837 0.148 Uiso 1 1 calc R U
H52B H 0.969206 0.316463 0.622444 0.148 Uiso 1 1 calc R U
H52C H 0.824509 0.301804 0.625834 0.148 Uiso 1 1 calc R U
C47 C 0.484(3) 0.3236(10) 0.7088(15) 0.098(8) Uani 1 1 d D U
H47A H 0.430588 0.338714 0.741731 0.118 Uiso 1 1 calc R U
H47B H 0.541221 0.350066 0.695769 0.118 Uiso 1 1 calc R U
C48 C 0.568(3) 0.2827(11) 0.7538(17) 0.106(9) Uani 1 1 d D U
H48A H 0.514615 0.260557 0.777570 0.159 Uiso 1 1 calc R U
H48B H 0.633687 0.298272 0.792903 0.159 Uiso 1 1 calc R U
H48C H 0.610563 0.263305 0.719672 0.159 Uiso 1 1 calc R U

loop_
_atom_site_aniso_label
_atom_site_aniso_U_11
_atom_site_aniso_U_22
_atom_site_aniso_U_33
_atom_site_aniso_U_23
_atom_site_aniso_U_13
_atom_site_aniso_U_12
Ge1 0.0532(8) 0.0352(7) 0.0220(7) 0.0011(7) 0.0136(6) 0.0084(7)
Br1 0.0972(18) 0.0851(17) 0.0493(13) 0.0017(10) 0.0079(12) 0.0208(13)
Br2 0.1096(18) 0.0637(12) 0.0657(13) -0.0037(11) 0.0501(13) -0.0005(12)
C8 0.033(7) 0.050(9) 0.056(10) 0.007(8) 0.027(8) 0.004(6)
C39 0.080(14) 0.060(11) 0.030(9) -0.002(8) 0.024(9) -0.012(10)
C13 0.038(8) 0.075(12) 0.045(10) 0.000(9) 0.004(7) 0.004(8)
C31 0.065(11) 0.045(9) 0.056(12) 0.012(8) 0.037(10) 0.023(8)
C7 0.029(7) 0.053(9) 0.032(8) 0.019(7) 0.009(6) 0.005(6)
C5 0.049(9) 0.055(10) 0.054(10) -0.010(8) 0.029(8) -0.023(8)
C30 0.064(11) 0.044(9) 0.043(10) -0.003(7) 0.018(8) 0.009(8)
C6 0.043(8) 0.029(7) 0.049(9) 0.007(6) 0.024(7) -0.001(6)
C16 0.049(9) 0.070(12) 0.060(12) -0.016(10) 0.025(9) 0.001(8)
C34 0.074(12) 0.064(12) 0.038(9) -0.022(9) 0.004(9) 0.018(10)
C32 0.100(16) 0.042(10) 0.064(13) 0.010(9) 0.036(12) 0.035(10)
C40 0.075(12) 0.049(10) 0.031(8) -0.006(7) 0.015(8) 0.003(8)
C9 0.042(8) 0.082(13) 0.029(8) 0.027(8) 0.001(7) -0.001(8)
C11 0.022(6) 0.050(8) 0.027(7) 0.004(6) 0.006(5) -0.009(5)
C38 0.088(14) 0.054(11) 0.057(12) 0.002(9) 0.041(11) -0.005(10)
C3 0.054(10) 0.064(11) 0.036(9) -0.014(8) 0.019(8) 0.001(8)
C15 0.066(11) 0.046(9) 0.031(8) -0.011(7) 0.017(8) -0.001(8)
C12 0.042(8) 0.024(6) 0.039(8) 0.002(6) 0.021(7) -0.008(5)
C2 0.057(9) 0.017(6) 0.027(7) 0.001(5) 0.015(6) 0.007(5)
C10 0.028(7) 0.089(14) 0.045(10) 0.019(9) 0.001(7) 0.004(8)
C25 0.067(11) 0.057(10) 0.032(8) 0.001(7) 0.010(8) -0.029(9)
C36 0.088(13) 0.038(9) 0.027(8) 0.001(6) 0.004(8) 0.007(8)
C17 0.047(10) 0.065(12) 0.075(14) -0.019(10) 0.019(10) 0.004(8)
C35 0.102(16) 0.045(10) 0.038(10) -0.003(7) 0.028(11) 0.000(9)
C14 0.061(12) 0.097(17) 0.061(14) -0.018(12) 0.006(10) -0.004(11)
C53 0.125(16) 0.077(12) 0.032(9) 0.014(9) 0.024(10) -0.005(11)
C20 0.097(18) 0.052(12) 0.10(2) 0.000(12) 0.035(16) 0.023(11)
C21 0.062(11) 0.089(14) 0.036(9) -0.006(9) 0.012(9) -0.026(10)
C4 0.057(11) 0.054(10) 0.082(15) -0.031(10) 0.035(10) -0.027(9)
C23 0.057(10) 0.121(15) 0.048(10) 0.021(11) -0.006(9) -0.025(11)
C44 0.101(17) 0.062(12) 0.058(13) -0.002(10) 0.033(12) 0.033(12)
C41 0.076(14) 0.056(12) 0.078(16) -0.011(11) 0.035(13) 0.015(10)
C33 0.089(15) 0.044(10) 0.087(16) -0.028(10) 0.046(13) -0.001(9)
C27 0.031(8) 0.068(12) 0.065(12) 0.019(9) 0.019(8) 0.008(7)
C54 0.117(16) 0.090(14) 0.038(10) 0.013(10) -0.001(11) -0.004(12)
C37 0.089(14) 0.046(10) 0.070(13) 0.011(9) 0.052(12) 0.014(9)
C26 0.061(12) 0.088(16) 0.057(12) 0.012(11) 0.009(10) -0.027(11)
C43 0.090(15) 0.052(11) 0.065(13) 0.010(9) 0.042(12) 0.044(10)
C49 0.071(14) 0.073(14) 0.073(15) -0.007(11) 0.029(12) -0.001(10)
C19 0.087(15) 0.053(11) 0.096(18) -0.017(12) 0.056(14) -0.026(11)
C24 0.071(12) 0.118(16) 0.071(13) 0.036(13) 0.004(11) -0.006(12)
C22 0.098(17) 0.091(16) 0.043(11) 0.002(11) 0.026(11) -0.016(13)
C1 0.049(8) 0.044(8) 0.031(8) 0.002(6) 0.026(7) 0.001(7)
C42 0.091(17) 0.090(17) 0.056(13) 0.003(12) -0.010(12) 0.041(14)
C28 0.057(11) 0.054(11) 0.11(2) 0.010(12) 0.029(12) 0.009(9)
C55 0.071(12) 0.050(10) 0.075(14) -0.006(10) 0.040(11) -0.016(9)
C45 0.093(14) 0.059(11) 0.105(16) -0.009(11) 0.042(12) -0.010(10)
C46 0.121(16) 0.078(14) 0.118(18) -0.002(13) 0.049(15) -0.004(13)
C51 0.083(12) 0.063(11) 0.083(13) 0.000(10) 0.031(11) -0.012(10)
C29 0.072(12) 0.030(7) 0.023(7) 0.000(6) -0.002(7) 0.018(7)
C18 0.046(10) 0.094(16) 0.085(16) 0.016(13) 0.031(11) 0.005(10)
C50 0.085(17) 0.072(15) 0.12(2) 0.009(15) 0.025(17) 0.027(13)
C56 0.15(3) 0.086(19) 0.12(3) -0.009(17) 0.10(3) 0.009(18)
C52 0.104(15) 0.080(13) 0.108(16) -0.013(13) 0.011(14) -0.030(12)
C47 0.139(17) 0.097(15) 0.073(13) -0.028(12) 0.057(13) -0.004(13)
C48 0.131(18) 0.112(17) 0.077(15) -0.015(13) 0.028(14) -0.002(15)

loop_
_atom_type_symbol
_atom_type_description
_atom_type_scat_dispersion_real
_atom_type_scat_dispersion_imag
_atom_type_scat_source
C C 0.0033 0.0016 'International Tables Vol C Tables 4.2.6.8 and 6.1.1.4'
H H 0.0000 0.0000 'International Tables Vol C Tables 4.2.6.8 and 6.1.1.4'
Ge Ge 0.1547 1.8001 'International Tables Vol C Tables 4.2.6.8 and 6.1.1.4'
Br Br -0.2901 2.4595 'International Tables Vol C Tables 4.2.6.8 and 6.1.1.4'

loop_
_geom_angle_atom_site_label_1
_geom_angle_atom_site_label_2
_geom_angle_atom_site_label_3
_geom_angle
C1 Ge1 C29 120.4(6)
C1 Ge1 Br1 122.7(5)
C29 Ge1 Br1 98.5(4)
C1 Ge1 Br2 98.5(4)
C29 Ge1 Br2 123.8(5)
Br1 Ge1 Br2 91.15(11)
C7 C8 C12 120.6(16)
C7 C8 C9 124.4(15)
C12 C8 C9 115.0(13)
C55 C39 C53 112.5(18)
C55 C39 C38 112.2(18)
C53 C39 C38 108.8(17)
C55 C39 C40 114.9(16)
C53 C39 C40 106.8(17)
C38 C39 C40 100.7(15)
C14 C13 C3 115.9(18)
C43 C31 C41 111.8(19)
C43 C31 C32 108.3(17)
C41 C31 C32 110.0(16)
C43 C31 C30 113.5(15)
C41 C31 C30 109.7(16)
C32 C31 C30 103.1(16)
C6 C7 C8 118.6(14)
C6 C5 C19 112.8(16)
C6 C5 C4 103.0(14)
C19 C5 C4 111.1(17)
C6 C5 C17 110.1(15)
C19 C5 C17 106.1(16)
C4 C5 C17 113.8(17)
C29 C30 C34 117.2(17)
C29 C30 C31 133.7(17)
C34 C30 C31 109.0(15)
C7 C6 C2 120.9(13)
C7 C6 C5 124.3(15)
C2 C6 C5 114.7(16)
C35 C34 C30 124.6(17)
C35 C34 C33 125.2(19)
C30 C34 C33 110.2(19)
C33 C32 C31 112.8(17)
C36 C40 C29 122.3(16)
C36 C40 C39 107.5(17)
C29 C40 C39 130.0(15)
C23 C9 C8 115.0(16)
C23 C9 C21 108.2(17)
C8 C9 C21 111.0(15)
C23 C9 C10 112.7(16)
C8 C9 C10 100.0(14)
C21 C9 C10 109.7(17)
C25 C11 C27 108.8(13)
C25 C11 C10 111.1(14)
C27 C11 C10 110.1(14)
C25 C11 C12 114.3(13)
C27 C11 C12 109.2(12)
C10 C11 C12 103.2(11)
C39 C38 C37 108.3(15)
C4 C3 C15 109.5(15)
C4 C3 C13 109.0(16)
C15 C3 C13 111.2(16)
C4 C3 C2 102.9(15)
C15 C3 C2 114.5(14)
C13 C3 C2 109.2(14)
C16 C15 C3 115.7(16)
C1 C12 C8 121.7(13)
C1 C12 C11 131.7(12)
C8 C12 C11 106.3(13)
C6 C2 C1 120.4(14)
C6 C2 C3 106.9(13)
C1 C2 C3 132.7(14)
C9 C10 C11 108.4(12)
C11 C25 C26 114.1(17)
C40 C36 C35 119.9(19)
C40 C36 C37 117.6(17)
C35 C36 C37 122.5(17)
C18 C17 C5 115.2(17)
C34 C35 C36 119.4(19)
C39 C53 C54 117(2)
C9 C21 C22 115.9(19)
C3 C4 C5 108.6(14)
C9 C23 C24 115.1(19)
C42 C41 C31 118(2)
C32 C33 C47 115(2)
C32 C33 C34 104.9(16)
C47 C33 C34 110(2)
C32 C33 C45 112(2)
C47 C33 C45 109.3(18)
C34 C33 C45 105.0(19)
C28 C27 C11 115.4(16)
C51 C37 C36 115.8(18)
C51 C37 C49 108.6(19)
C36 C37 C49 114.1(16)
C51 C37 C38 113.7(17)
C36 C37 C38 96.2(16)
C49 C37 C38 107.7(18)
C44 C43 C31 116.6(16)
C50 C49 C37 115(2)
C5 C19 C20 115.5(18)
C12 C1 C2 115.8(13)
C12 C1 Ge1 120.2(11)
C2 C1 Ge1 123.7(12)
C39 C55 C56 118(2)
C46 C45 C33 110(2)
C37 C51 C52 117(2)
C30 C29 C40 115.7(15)
C30 C29 Ge1 120.4(14)
C40 C29 Ge1 123.8(12)
C33 C47 C48 115(2)

loop_
_geom_bond_atom_site_label_1
_geom_bond_atom_site_label_2
_geom_bond_distance
Ge1 C1 2.021(15)
Ge1 C29 2.022(16)
Ge1 Br1 2.356(3)
Ge1 Br2 2.363(3)
C8 C7 1.40(2)
C8 C12 1.40(2)
C8 C9 1.52(3)
C39 C55 1.46(3)
C39 C53 1.54(3)
C39 C38 1.55(3)
C39 C40 1.62(3)
C13 C14 1.52(3)
C13 C3 1.52(3)
C31 C43 1.54(3)
C31 C41 1.55(4)
C31 C32 1.56(3)
C31 C30 1.57(3)
C7 C6 1.38(2)
C5 C6 1.47(2)
C5 C19 1.50(3)
C5 C4 1.54(3)
C5 C17 1.55(2)
C30 C29 1.39(2)
C30 C34 1.49(3)
C6 C2 1.40(2)
C16 C15 1.51(3)
C34 C35 1.26(3)
C34 C33 1.56(3)
C32 C33 1.48(3)
C40 C36 1.35(3)
C40 C29 1.46(3)
C9 C23 1.50(3)
C9 C21 1.53(3)
C9 C10 1.55(2)
C11 C25 1.52(2)
C11 C27 1.53(3)
C11 C10 1.57(2)
C11 C12 1.596(18)
C38 C37 1.62(3)
C3 C4 1.52(3)
C3 C15 1.52(2)
C3 C2 1.57(2)
C12 C1 1.38(2)
C2 C1 1.45(2)
C25 C26 1.55(3)
C36 C35 1.42(3)
C36 C37 1.55(3)
C17 C18 1.52(3)
C53 C54 1.540(3)
C20 C19 1.61(3)
C21 C22 1.54(3)
C23 C24 1.540(3)
C44 C43 1.49(3)
C41 C42 1.45(4)
C33 C47 1.50(4)
C33 C45 1.59(4)
C27 C28 1.50(3)
C37 C51 1.48(4)
C37 C49 1.58(3)
C49 C50 1.42(4)
C55 C56 1.49(3)
C45 C46 1.540(3)
C51 C52 1.540(3)
C47 C48 1.540(3)
